data_7214003
loop_
_publ_author_name
'Wang, Xuelei'
'Yan, Yan'
'Wu, Junbiao'
'Zhang, Chuanqi'
'Li, Jiyang'

_publ_section_title
;
 Solvothermal syntheses and structures of four indium--phosphite
 coordination polymers
;
_journal_issue 11
_journal_name_full CrystEngComm
_journal_page_first 2266
_journal_paper_doi 10.1039/c3ce42059k
_journal_volume 16
_journal_year 2014
_chemical_formula_sum 'C3 H14 F In N2 O6 P2'
_chemical_formula_weight 369.92
_chemical_name_systematic
; 
 ? 
;
_space_group_IT_number 2
_symmetry_cell_setting triclinic
_symmetry_space_group_name_Hall '-P 1'
_symmetry_space_group_name_H-M 'P -1'
_atom_sites_solution_hydrogens geom
_atom_sites_solution_primary direct
_atom_sites_solution_secondary difmap
_audit_creation_method SHELXL-97
_cell_angle_alpha 113.234(2)
_cell_angle_beta 95.522(3)
_cell_angle_gamma 92.534(2)
_cell_formula_units_Z 2
_cell_length_a 5.4121(10)
_cell_length_b 10.2340(18)
_cell_length_c 10.5108(19)
_cell_measurement_reflns_used 1943
_cell_measurement_temperature 293(2)
_cell_measurement_theta_max 28.36
_cell_measurement_theta_min 3.60
_cell_volume 530.32(17)
_computing_cell_refinement 'Bruker SMART'
_computing_data_collection 'Bruker SMART'
_computing_data_reduction 'Bruker SAINT'
_computing_molecular_graphics 'Bruker SHELXTL'
_computing_publication_material 'Bruker SHELXTL'
_computing_structure_refinement 'SHELXL-97 (Sheldrick, 1997)'
_computing_structure_solution 'SHELXS-97 (Sheldrick, 1990)'
_diffrn_ambient_temperature 293(2)
_diffrn_detector_area_resol_mean 5.0cm
_diffrn_measured_fraction_theta_full 0.990
_diffrn_measured_fraction_theta_max 0.990
_diffrn_measurement_device_type 'CCD area detector'
_diffrn_measurement_method 'phi and omega scans'
_diffrn_radiation_monochromator graphite
_diffrn_radiation_source 'fine-focus sealed tube'
_diffrn_radiation_type MoK\a
_diffrn_radiation_wavelength 0.71073
_diffrn_reflns_av_R_equivalents 0.0179
_diffrn_reflns_av_sigmaI/netI 0.0329
_diffrn_reflns_limit_h_max 6
_diffrn_reflns_limit_h_min -6
_diffrn_reflns_limit_k_max 10
_diffrn_reflns_limit_k_min -12
_diffrn_reflns_limit_l_max 12
_diffrn_reflns_limit_l_min -11
_diffrn_reflns_number 3305
_diffrn_reflns_theta_full 25.99
_diffrn_reflns_theta_max 25.99
_diffrn_reflns_theta_min 2.12
_exptl_absorpt_coefficient_mu 2.557
_exptl_absorpt_correction_T_max 0.7490
_exptl_absorpt_correction_T_min 0.5909
_exptl_absorpt_correction_type multi-scan
_exptl_absorpt_process_details sadabs
_exptl_crystal_density_diffrn 2.317
_exptl_crystal_density_method 'not measured'
_exptl_crystal_description block
_exptl_crystal_F_000 364
_exptl_crystal_size_max 0.23
_exptl_crystal_size_mid 0.21
_exptl_crystal_size_min 0.12
_refine_diff_density_max 0.824
_refine_diff_density_min -0.786
_refine_diff_density_rms 0.111
_refine_ls_extinction_method none
_refine_ls_goodness_of_fit_ref 1.087
_refine_ls_hydrogen_treatment mixed
_refine_ls_matrix_type full
_refine_ls_number_parameters 137
_refine_ls_number_reflns 2060
_refine_ls_number_restraints 0
_refine_ls_restrained_S_all 1.087
_refine_ls_R_factor_all 0.0285
_refine_ls_R_factor_gt 0.0247
_refine_ls_shift/su_max 0.000
_refine_ls_shift/su_mean 0.000
_refine_ls_structure_factor_coef Fsqd
_refine_ls_weighting_details 'calc w=1/[\s^2^(Fo^2^)+(0.0263P)^2^+0.4281P] where P=(Fo^2^+2Fc^2^)/3'
_refine_ls_weighting_scheme calc
_refine_ls_wR_factor_gt 0.0562
_refine_ls_wR_factor_ref 0.0592
_reflns_number_gt 1877
_reflns_number_total 2060
_reflns_threshold_expression >2sigma(I)
_cod_data_source_file c3ce42059k.txt
_cod_data_source_block y
_cod_depositor_comments
;
The following automatic conversions were performed:

'_symmetry_cell_setting' value 'Triclinic' changed to 'triclinic'
according to
/usr/data/users/saulius/automatic-downloads/current/RSC/lib/dictionaries/cif_core.dic
dictionary named 'cif_core.dic' version 2.4.2 from 2011-04-26.

Automatic conversion script
Id: cif_fix_values 2281 2013-09-26 08:29:07Z andrius 
;
_cod_original_sg_symbol_H-M P-1
_cod_database_code 7214003

loop_
_symmetry_equiv_pos_as_xyz
'x, y, z'
'-x, -y, -z'

loop_
_atom_site_label
_atom_site_type_symbol
_atom_site_fract_x
_atom_site_fract_y
_atom_site_fract_z
_atom_site_U_iso_or_equiv
_atom_site_adp_type
_atom_site_occupancy
_atom_site_symmetry_multiplicity
_atom_site_calc_flag
_atom_site_refinement_flags
In1 In 0.72419(4) 0.26768(2) 0.40045(3) 0.01570(9) Uani 1 1 d .
P1 P 0.28195(16) 0.38944(9) 0.60928(9) 0.01494(19) Uani 1 1 d .
P2 P 0.17538(17) 0.24367(10) 0.19658(10) 0.0183(2) Uani 1 1 d .
F1 F 0.7031(4) 0.0552(2) 0.3889(2) 0.0228(5) Uani 1 1 d .
O1 O 0.1902(6) 0.2026(4) 0.0449(3) 0.0453(9) Uani 1 1 d .
O2 O 0.3825(4) 0.1829(3) 0.2612(3) 0.0207(6) Uani 1 1 d .
O3 O 0.5238(4) 0.3205(3) 0.5755(3) 0.0237(6) Uani 1 1 d .
O4 O 0.2712(6) 0.5275(3) 0.5942(4) 0.0480(10) Uani 1 1 d .
O5 O 0.0559(5) 0.2857(3) 0.5326(3) 0.0246(6) Uani 1 1 d .
O6 O 0.9189(5) 0.1960(3) 0.2208(3) 0.0278(6) Uani 1 1 d .
N1 N 0.1796(6) 0.9786(3) 0.3630(3) 0.0254(7) Uani 1 1 d .
H1A H 0.2918 0.9672 0.4246 0.031 Uiso 1 1 d R
H1B H 0.0403 1.0043 0.4013 0.031 Uiso 1 1 d R
H1C H 0.2396 1.0461 0.3379 0.031 Uiso 1 1 d R
N2 N 0.3901(6) 0.8832(3) 0.0753(3) 0.0269(7) Uani 1 1 d .
H2A H 0.5298 0.8620 0.0361 0.032 Uiso 1 1 d R
H2B H 0.4030 0.9754 0.1319 0.032 Uiso 1 1 d R
H2C H 0.2620 0.8647 0.0091 0.032 Uiso 1 1 d R
C1 C 0.1280(8) 0.8419(4) 0.2397(5) 0.0321(10) Uani 1 1 d .
H1D H -0.0100 0.8503 0.1781 0.038 Uiso 1 1 calc R
H1E H 0.0761 0.7681 0.2701 0.038 Uiso 1 1 calc R
C2 C 0.3466(7) 0.7955(4) 0.1580(4) 0.0262(9) Uani 1 1 d .
H2 H 0.4965 0.8069 0.2230 0.031 Uiso 1 1 calc R
C3 C 0.2976(10) 0.6399(4) 0.0575(5) 0.0450(12) Uani 1 1 d .
H3A H 0.1460 0.6272 -0.0032 0.067 Uiso 1 1 calc R
H3B H 0.2822 0.5814 0.1092 0.067 Uiso 1 1 calc R
H3C H 0.4336 0.6128 0.0030 0.067 Uiso 1 1 calc R
H1P H 0.2728 0.4290 0.7435 0.067 Uiso 1 1 d R
H2P H 0.2037 0.3927 0.2456 0.067 Uiso 1 1 d R

loop_
_atom_site_aniso_label
_atom_site_aniso_U_11
_atom_site_aniso_U_22
_atom_site_aniso_U_33
_atom_site_aniso_U_23
_atom_site_aniso_U_13
_atom_site_aniso_U_12
In1 0.00976(13) 0.01527(13) 0.02243(15) 0.00795(10) 0.00174(9) 0.00153(9)
P1 0.0124(4) 0.0161(4) 0.0160(5) 0.0058(3) 0.0028(3) 0.0019(3)
P2 0.0149(4) 0.0247(5) 0.0173(5) 0.0097(4) 0.0038(4) 0.0056(4)
F1 0.0178(10) 0.0181(10) 0.0332(13) 0.0117(9) -0.0001(9) 0.0018(8)
O1 0.0398(18) 0.084(3) 0.0233(17) 0.0298(16) 0.0140(14) 0.0250(18)
O2 0.0131(12) 0.0235(13) 0.0258(14) 0.0113(11) -0.0021(10) 0.0021(10)
O3 0.0145(12) 0.0335(15) 0.0259(15) 0.0136(12) 0.0055(11) 0.0079(11)
O4 0.0340(18) 0.0276(16) 0.094(3) 0.0350(18) 0.0120(18) 0.0072(14)
O5 0.0159(13) 0.0257(13) 0.0327(16) 0.0138(12) -0.0031(11) -0.0008(11)
O6 0.0142(13) 0.0388(16) 0.0270(16) 0.0095(12) 0.0028(11) 0.0014(11)
N1 0.0209(16) 0.0292(17) 0.0301(19) 0.0135(14) 0.0125(14) 0.0049(14)
N2 0.0306(18) 0.0282(17) 0.0214(18) 0.0089(14) 0.0053(14) 0.0028(14)
C1 0.025(2) 0.035(2) 0.035(2) 0.0138(19) 0.0046(18) -0.0052(18)
C2 0.027(2) 0.0247(19) 0.029(2) 0.0122(17) 0.0026(17) 0.0056(16)
C3 0.059(3) 0.026(2) 0.046(3) 0.011(2) 0.001(2) 0.008(2)

loop_
_atom_type_symbol
_atom_type_description
_atom_type_scat_dispersion_real
_atom_type_scat_dispersion_imag
_atom_type_scat_source
C C 0.0033 0.0016 'International Tables Vol C Tables 4.2.6.8 and 6.1.1.4'
H H 0.0000 0.0000 'International Tables Vol C Tables 4.2.6.8 and 6.1.1.4'
F F 0.0171 0.0103 'International Tables Vol C Tables 4.2.6.8 and 6.1.1.4'
In In -0.7276 1.3100 'International Tables Vol C Tables 4.2.6.8 and 6.1.1.4'
N N 0.0061 0.0033 'International Tables Vol C Tables 4.2.6.8 and 6.1.1.4'
O O 0.0106 0.0060 'International Tables Vol C Tables 4.2.6.8 and 6.1.1.4'
P P 0.1023 0.0942 'International Tables Vol C Tables 4.2.6.8 and 6.1.1.4'

loop_
_geom_angle_atom_site_label_1
_geom_angle_atom_site_label_2
_geom_angle_atom_site_label_3
_geom_angle
_geom_angle_site_symmetry_1
_geom_angle_site_symmetry_3
O4 In1 O5 100.82(11) 2_666 1_655
O4 In1 O3 92.90(12) 2_666 .
O5 In1 O3 89.08(10) 1_655 .
O4 In1 F1 177.30(10) 2_666 .
O5 In1 F1 81.88(9) 1_655 .
O3 In1 F1 87.02(9) . .
O4 In1 O6 91.79(13) 2_666 .
O5 In1 O6 91.17(10) 1_655 .
O3 In1 O6 175.16(10) . .
F1 In1 O6 88.23(10) . .
O4 In1 O2 96.81(11) 2_666 .
O5 In1 O2 162.36(9) 1_655 .
O3 In1 O2 90.46(10) . .
F1 In1 O2 80.49(8) . .
O6 In1 O2 87.84(10) . .
O4 P1 O5 112.70(16) . .
O4 P1 O3 114.28(17) . .
O5 P1 O3 111.84(15) . .
O4 P1 H1P 101.8 . .
O5 P1 H1P 107.7 . .
O3 P1 H1P 107.7 . .
O1 P2 O6 110.98(17) . 1_455
O1 P2 O2 111.03(17) . .
O6 P2 O2 110.91(16) 1_455 .
O1 P2 H2P 100.7 . .
O6 P2 H2P 109.6 1_455 .
O2 P2 H2P 113.2 . .
P2 O2 In1 136.12(15) . .
P1 O3 In1 133.01(16) . .
P1 O4 In1 172.7(2) . 2_666
P1 O5 In1 140.55(16) . 1_455
P2 O6 In1 131.73(15) 1_655 .
C1 N1 H1A 108.6 . .
C1 N1 H1B 110.0 . .
H1A N1 H1B 109.5 . .
C1 N1 H1C 109.8 . .
H1A N1 H1C 109.5 . .
H1B N1 H1C 109.5 . .
C2 N2 H2A 110.0 . .
C2 N2 H2B 109.1 . .
H2A N2 H2B 109.5 . .
C2 N2 H2C 109.2 . .
H2A N2 H2C 109.5 . .
H2B N2 H2C 109.5 . .
N1 C1 C2 114.4(3) . .
N1 C1 H1D 108.7 . .
C2 C1 H1D 108.7 . .
N1 C1 H1E 108.7 . .
C2 C1 H1E 108.7 . .
H1D C1 H1E 107.6 . .
N2 C2 C1 111.1(3) . .
N2 C2 C3 108.3(4) . .
C1 C2 C3 110.1(4) . .
N2 C2 H2 109.1 . .
C1 C2 H2 109.1 . .
C3 C2 H2 109.1 . .
C2 C3 H3A 109.5 . .
C2 C3 H3B 109.5 . .
H3A C3 H3B 109.5 . .
C2 C3 H3C 109.5 . .
H3A C3 H3C 109.5 . .
H3B C3 H3C 109.5 . .

loop_
_geom_bond_atom_site_label_1
_geom_bond_atom_site_label_2
_geom_bond_distance
_geom_bond_site_symmetry_2
In1 O4 2.074(3) 2_666
In1 O5 2.116(2) 1_655
In1 O3 2.122(3) .
In1 F1 2.127(2) .
In1 O6 2.138(3) .
In1 O2 2.156(2) .
P1 O4 1.485(3) .
P1 O5 1.514(2) .
P1 O3 1.520(3) .
P1 H1P 1.3118 .
P2 O1 1.492(3) .
P2 O6 1.529(3) 1_455
P2 O2 1.534(2) .
P2 H2P 1.3999 .
O4 In1 2.074(3) 2_666
O5 In1 2.116(2) 1_455
O6 P2 1.529(3) 1_655
N1 C1 1.476(5) .
N1 H1A 0.8900 .
N1 H1B 0.8900 .
N1 H1C 0.8900 .
N2 C2 1.502(5) .
N2 H2A 0.8900 .
N2 H2B 0.8900 .
N2 H2C 0.8900 .
C1 C2 1.512(6) .
C1 H1D 0.9700 .
C1 H1E 0.9700 .
C2 C3 1.517(5) .
C2 H2 0.9800 .
C3 H3A 0.9600 .
C3 H3B 0.9600 .
C3 H3C 0.9600 .

loop_
_geom_hbond_atom_site_label_D
_geom_hbond_atom_site_label_H
_geom_hbond_atom_site_label_A
_geom_hbond_distance_DH
_geom_hbond_distance_HA
_geom_hbond_distance_DA
_geom_hbond_angle_DHA
_geom_hbond_site_symmetry_A
N2 H2C O1 0.89 2.46 3.217(5) 142.9 2_565
N2 H2C O6 0.89 2.34 3.167(4) 153.9 2_665
N2 H2B O2 0.89 2.04 2.920(4) 172.4 1_565
N2 H2A O1 0.89 1.83 2.716(5) 173.2 2_665
N1 H1C O2 0.89 2.03 2.918(4) 173.9 1_565
N1 H1B O5 0.89 2.65 3.082(4) 110.9 1_565
N1 H1B F1 0.89 1.93 2.735(4) 150.4 1_465
N1 H1A F1 0.89 2.06 2.781(4) 137.5 2_666
